data_7156362
loop_
_publ_author_name
'Shinde, Vikki N.'
'Dhiman, Shiv'
'Krishnan, Rangan'
'Kumar, Dalip'
'Kumar, Anil'

_publ_section_title
;
 Synthesis of imidazopyridine-fused indoles via one-pot sequential
 Knoevenagel condensation and cross dehydrogenative coupling.
;
_journal_issue 33
_journal_name_full 'Organic &amp; biomolecular chemistry'
_journal_page_first 6123
_journal_page_last 6132
_journal_paper_doi 10.1039/c8ob01449c
_journal_volume 16
_journal_year 2018
_chemical_formula_moiety 'C24 H19 N3 O3'
_chemical_formula_sum 'C24 H19 N3 O3'
_chemical_formula_weight 397.42
_space_group_crystal_system monoclinic
_space_group_IT_number 14
_space_group_name_Hall '-P 2yn'
_space_group_name_H-M_alt 'P 1 21/n 1'
_symmetry_space_group_name_Hall '-P 2yn'
_symmetry_space_group_name_H-M 'P 1 21/n 1'
_atom_sites_solution_hydrogens geom
_atom_sites_solution_primary dual
_audit_creation_date 2017-07-12
_audit_creation_method
;
Olex2 1.2
(compiled 2017.03.28 svn.r3405 for OlexSys, GUI svn.r5337)
;
_audit_update_record
;
2018-02-03 deposited with the CCDC.
2018-08-03 downloaded from the CCDC.
;
_cell_angle_alpha 90
_cell_angle_beta 94.395(10)
_cell_angle_gamma 90
_cell_formula_units_Z 4
_cell_length_a 9.4056(12)
_cell_length_b 7.0317(8)
_cell_length_c 28.179(3)
_cell_measurement_reflns_used 4632
_cell_measurement_temperature 93(2)
_cell_measurement_theta_max 29.2750
_cell_measurement_theta_min 5.0380
_cell_volume 1858.2(4)
_computing_cell_refinement 'CrysAlisPro 1.171.39.7e (Rigaku OD, 2015)'
_computing_data_collection 'CrysAlisPro 1.171.39.7e (Rigaku OD, 2015)'
_computing_data_reduction 'CrysAlisPro 1.171.39.7e (Rigaku OD, 2015)'
_computing_molecular_graphics 'Olex2 (Dolomanov et al., 2009)'
_computing_publication_material 'Olex2 (Dolomanov et al., 2009)'
_computing_structure_refinement 'ShelXL (Sheldrick, 2015)'
_computing_structure_solution 'ShelXT (Sheldrick, 2015)'
_diffrn_ambient_temperature 93(2)
_diffrn_detector 'CCD plate'
_diffrn_measured_fraction_theta_full 0.991
_diffrn_measured_fraction_theta_max 0.991
_diffrn_measurement_details
;
List of Runs (angles in degrees, time in seconds):

  # Type    Start    End  Width  t~exp~   \w     \q     \k     \f   Frames
#--------------------------------------------------------------------------
  1  \w    -49.00 -12.00   0.50   25.00    --    7.10  37.00   0.00   74
  2  \w      8.00  71.00   0.50   25.00    --    7.10  37.00   0.00  126
  3  \w    -51.00  -2.00   0.50   25.00    --   -7.30  77.00 -60.00   98
  4  \w     43.00  76.00   0.50   25.00    --   -7.30  77.00 -60.00   66
  5  \w     10.00  60.00   0.50   25.00    --   -7.30  77.00  30.00  100
  6  \w    -50.00  -9.00   0.50   25.00    --   -7.30  77.00  30.00   82
;
_diffrn_measurement_device 'four-circle diffractometer'
_diffrn_measurement_device_type 'XtaLAB Pro: Kappa dual home/near'
_diffrn_measurement_method '\w scans'
_diffrn_orient_matrix_type 'CrysAlisPro convention (1999,Acta A55,543-557)'
_diffrn_orient_matrix_UB_11 -0.0671808000
_diffrn_orient_matrix_UB_12 0.0028426000
_diffrn_orient_matrix_UB_13 -0.0132778000
_diffrn_orient_matrix_UB_21 -0.0345250000
_diffrn_orient_matrix_UB_22 -0.0126625000
_diffrn_orient_matrix_UB_23 0.0212971000
_diffrn_orient_matrix_UB_31 -0.0023564000
_diffrn_orient_matrix_UB_32 0.0999739000
_diffrn_orient_matrix_UB_33 0.0030786000
_diffrn_radiation_monochromator graphite
_diffrn_radiation_probe x-ray
_diffrn_radiation_type MoK\a
_diffrn_radiation_wavelength 0.71073
_diffrn_reflns_av_R_equivalents 0.0183
_diffrn_reflns_av_unetI/netI 0.0205
_diffrn_reflns_Laue_measured_fraction_full 0.991
_diffrn_reflns_Laue_measured_fraction_max 0.991
_diffrn_reflns_limit_h_max 9
_diffrn_reflns_limit_h_min -11
_diffrn_reflns_limit_k_max 8
_diffrn_reflns_limit_k_min -8
_diffrn_reflns_limit_l_max 33
_diffrn_reflns_limit_l_min -31
_diffrn_reflns_number 10670
_diffrn_reflns_point_group_measured_fraction_full 0.991
_diffrn_reflns_point_group_measured_fraction_max 0.991
_diffrn_reflns_theta_full 24.996
_diffrn_reflns_theta_max 24.996
_diffrn_reflns_theta_min 5.039
_diffrn_source 'fine-focus sealed X-ray tube'
_diffrn_source_type 'Enhance (Mo) X-ray Source'
_exptl_absorpt_coefficient_mu 0.096
_exptl_absorpt_correction_T_max 1.00000
_exptl_absorpt_correction_T_min 0.93505
_exptl_absorpt_correction_type multi-scan
_exptl_absorpt_process_details
;
CrysAlisPro 1.171.39.7e (Rigaku Oxford Diffraction, 2015)
Empirical absorption correction using spherical harmonics,
 implemented in SCALE3 ABSPACK scaling algorithm.
;
_exptl_crystal_colour Yellow
_exptl_crystal_density_diffrn 1.421
_exptl_crystal_description Block
_exptl_crystal_F_000 832
_exptl_crystal_size_max 0.3
_exptl_crystal_size_mid 0.2
_exptl_crystal_size_min 0.1
_refine_diff_density_max 0.184
_refine_diff_density_min -0.203
_refine_diff_density_rms 0.039
_refine_ls_extinction_method none
_refine_ls_goodness_of_fit_ref 1.039
_refine_ls_hydrogen_treatment constr
_refine_ls_matrix_type full
_refine_ls_number_parameters 273
_refine_ls_number_reflns 3247
_refine_ls_number_restraints 0
_refine_ls_restrained_S_all 1.039
_refine_ls_R_factor_all 0.0407
_refine_ls_R_factor_gt 0.0324
_refine_ls_shift/su_max 0.001
_refine_ls_shift/su_mean 0.000
_refine_ls_structure_factor_coef Fsqd
_refine_ls_weighting_details 'w=1/[\s^2^(Fo^2^)+(0.0479P)^2^+0.5761P] where P=(Fo^2^+2Fc^2^)/3'
_refine_ls_weighting_scheme calc
_refine_ls_wR_factor_gt 0.0821
_refine_ls_wR_factor_ref 0.0862
_reflns_Friedel_coverage 0.000
_reflns_number_gt 2767
_reflns_number_total 3247
_reflns_threshold_expression 'I > 2\s(I)'
_cod_data_source_file c8ob01449c3.cif
_cod_data_source_block exp_159_vns176
_cod_depositor_comments 'Adding full bibliography for 7156361--7156362.cif.'
_cod_database_code 7156362
_shelx_shelxl_version_number 2016/4
_chemical_oxdiff_usercomment 'GREENISH YELLOW BLOCK'
_shelx_space_group_comment
;
The symmetry employed for this shelxl refinement is uniquely defined
by the following loop, which should always be used as a source of
symmetry information in preference to the above space-group names.
They are only intended as comments.
;
_reflns_odcompleteness_completeness 98.91
_reflns_odcompleteness_iscentric 1
_reflns_odcompleteness_theta 26.32
_olex2_refinement_description
;
1. Fixed Uiso
 At 1.2 times of:
  All C(H) groups, All C(H,H) groups
 At 1.5 times of:
  All C(H,H,H) groups
2.a Secondary CH2 refined with riding coordinates:
 C16(H16A,H16B)
2.b Aromatic/amide H refined with riding coordinates:
 C10(H10), C5(H5), C2(H2), C4(H4), C12(H12), C13(H13), C20(H20), C24(H24),
 C23(H23), C22(H22), C21(H21)
2.c Idealised Me refined as rotating group:
 C15(H15A,H15B,H15C), C17(H17A,H17B,H17C)
;
_olex2_submission_special_instructions 'No special instructions were received'
_oxdiff_exptl_absorpt_empirical_details
;
Empirical correction (ABSPACK) includes:
- Absorption correction using spherical harmonics
- Frame scaling
- Detector area scaling
;
_oxdiff_exptl_absorpt_empirical_full_max 1.080
_oxdiff_exptl_absorpt_empirical_full_min 0.941

loop_
_space_group_symop_operation_xyz
'x, y, z'
'-x+1/2, y+1/2, -z+1/2'
'-x, -y, -z'
'x-1/2, -y-1/2, z-1/2'

loop_
_atom_site_label
_atom_site_type_symbol
_atom_site_fract_x
_atom_site_fract_y
_atom_site_fract_z
_atom_site_U_iso_or_equiv
_atom_site_adp_type
_atom_site_occupancy
_atom_site_site_symmetry_order
_atom_site_calc_flag
_atom_site_refinement_flags_posn
O2 O 0.80719(9) 0.86304(13) 0.33881(3) 0.0194(2) Uani 1 1 d .
O1 O 0.58837(10) 0.97517(14) 0.31787(3) 0.0222(2) Uani 1 1 d .
O3 O 0.37811(10) 0.51763(13) 0.68273(3) 0.0217(2) Uani 1 1 d .
N2 N 0.28708(11) 0.68055(14) 0.59369(4) 0.0147(2) Uani 1 1 d .
N1 N 0.32829(11) 0.82387(15) 0.46889(4) 0.0148(2) Uani 1 1 d .
N3 N 0.10071(11) 0.76834(15) 0.54303(4) 0.0183(3) Uani 1 1 d .
C10 C 0.52704(13) 0.65522(17) 0.57423(4) 0.0146(3) Uani 1 1 d .
H10 H 0.621895 0.624096 0.582348 0.018 Uiso 1 1 calc R
C6 C 0.56319(14) 0.75312(17) 0.48643(4) 0.0140(3) Uani 1 1 d .
C5 C 0.70479(14) 0.73701(17) 0.47588(4) 0.0157(3) Uani 1 1 d .
H5 H 0.773922 0.694660 0.498816 0.019 Uiso 1 1 calc R
C7 C 0.48654(14) 0.71833(17) 0.52775(4) 0.0143(3) Uani 1 1 d .
C2 C 0.49657(14) 0.86607(17) 0.40560(4) 0.0152(3) Uani 1 1 d .
H2 H 0.427797 0.908368 0.382537 0.018 Uiso 1 1 calc R
C4 C 0.74106(14) 0.78465(17) 0.43102(4) 0.0158(3) Uani 1 1 d .
H4 H 0.835525 0.773996 0.423750 0.019 Uiso 1 1 calc R
C8 C 0.34479(14) 0.76324(17) 0.51503(4) 0.0142(3) Uani 1 1 d .
C1 C 0.46099(13) 0.81796(17) 0.45071(4) 0.0141(3) Uani 1 1 d .
C12 C 0.16666(14) 0.67051(19) 0.61827(5) 0.0185(3) Uani 1 1 d .
H12 H 0.161125 0.634353 0.649825 0.022 Uiso 1 1 calc R
C9 C 0.23990(14) 0.74133(17) 0.54789(4) 0.0151(3) Uani 1 1 d .
C11 C 0.43016(13) 0.63873(17) 0.60763(4) 0.0150(3) Uani 1 1 d .
C3 C 0.63774(13) 0.84925(17) 0.39591(4) 0.0152(3) Uani 1 1 d .
C14 C 0.67267(14) 0.90263(18) 0.34718(4) 0.0165(3) Uani 1 1 d .
C18 C 0.46771(14) 0.56939(18) 0.65635(4) 0.0165(3) Uani 1 1 d .
C19 C 0.62177(14) 0.55722(19) 0.67359(4) 0.0172(3) Uani 1 1 d .
C13 C 0.05728(14) 0.72452(19) 0.58680(5) 0.0202(3) Uani 1 1 d .
H13 H -0.037162 0.730896 0.594324 0.024 Uiso 1 1 calc R
C16 C 0.19807(14) 0.88779(19) 0.44227(5) 0.0192(3) Uani 1 1 d .
H16A H 0.219655 0.996231 0.422791 0.023 Uiso 1 1 calc R
H16B H 0.130102 0.928621 0.464390 0.023 Uiso 1 1 calc R
C20 C 0.71810(14) 0.7035(2) 0.66807(4) 0.0198(3) Uani 1 1 d .
H20 H 0.688837 0.812675 0.651419 0.024 Uiso 1 1 calc R
C24 C 0.66667(15) 0.3959(2) 0.69924(5) 0.0216(3) Uani 1 1 d .
H24 H 0.602284 0.298571 0.703897 0.026 Uiso 1 1 calc R
C23 C 0.80635(15) 0.3800(2) 0.71777(5) 0.0260(3) Uani 1 1 d .
H23 H 0.836108 0.270897 0.734329 0.031 Uiso 1 1 calc R
C15 C 0.84309(15) 0.9054(2) 0.29116(5) 0.0251(3) Uani 1 1 d .
H15A H 0.786787 0.827532 0.268934 0.038 Uiso 1 1 calc GR
H15B H 0.942414 0.879773 0.288491 0.038 Uiso 1 1 calc GR
H15C H 0.823994 1.037063 0.284305 0.038 Uiso 1 1 calc GR
C22 C 0.90216(15) 0.5256(2) 0.71181(5) 0.0267(3) Uani 1 1 d .
H22 H 0.996238 0.514441 0.724282 0.032 Uiso 1 1 calc R
C21 C 0.85753(15) 0.6878(2) 0.68722(5) 0.0244(3) Uani 1 1 d .
H21 H 0.921463 0.786606 0.683551 0.029 Uiso 1 1 calc R
C17 C 0.13198(15) 0.7328(2) 0.41078(5) 0.0314(4) Uani 1 1 d .
H17A H 0.202028 0.683160 0.391041 0.047 Uiso 1 1 calc GR
H17B H 0.053424 0.784109 0.391060 0.047 Uiso 1 1 calc GR
H17C H 0.098422 0.632663 0.430192 0.047 Uiso 1 1 calc GR

loop_
_atom_site_aniso_label
_atom_site_aniso_U_11
_atom_site_aniso_U_22
_atom_site_aniso_U_33
_atom_site_aniso_U_23
_atom_site_aniso_U_13
_atom_site_aniso_U_12
O2 0.0183(5) 0.0244(5) 0.0160(5) 0.0020(4) 0.0040(4) 0.0004(4)
O1 0.0215(5) 0.0277(5) 0.0173(5) 0.0044(4) 0.0002(4) 0.0015(4)
O3 0.0219(5) 0.0265(5) 0.0171(5) 0.0032(4) 0.0047(4) -0.0003(4)
N2 0.0169(6) 0.0135(5) 0.0137(5) -0.0007(4) 0.0018(4) 0.0004(4)
N1 0.0151(6) 0.0158(5) 0.0135(5) 0.0000(4) 0.0011(4) 0.0005(4)
N3 0.0156(6) 0.0198(6) 0.0198(6) 0.0003(5) 0.0025(4) 0.0000(5)
C10 0.0155(6) 0.0117(6) 0.0163(6) -0.0021(5) -0.0010(5) -0.0002(5)
C6 0.0187(7) 0.0100(6) 0.0133(6) -0.0022(5) 0.0000(5) -0.0007(5)
C5 0.0164(7) 0.0146(6) 0.0157(6) -0.0006(5) -0.0018(5) 0.0009(5)
C7 0.0172(6) 0.0107(6) 0.0148(6) -0.0019(5) 0.0006(5) -0.0006(5)
C2 0.0187(7) 0.0119(6) 0.0145(6) -0.0003(5) -0.0017(5) 0.0004(5)
C4 0.0148(6) 0.0149(6) 0.0178(6) -0.0011(5) 0.0022(5) 0.0000(5)
C8 0.0180(7) 0.0102(6) 0.0145(6) -0.0014(5) 0.0013(5) -0.0012(5)
C1 0.0150(6) 0.0111(6) 0.0161(6) -0.0025(5) 0.0009(5) -0.0007(5)
C12 0.0194(7) 0.0204(6) 0.0165(6) -0.0002(5) 0.0060(5) -0.0001(5)
C9 0.0187(7) 0.0114(6) 0.0151(6) -0.0019(5) -0.0001(5) 0.0000(5)
C11 0.0167(7) 0.0119(6) 0.0163(6) -0.0021(5) 0.0005(5) 0.0001(5)
C3 0.0185(7) 0.0119(6) 0.0153(6) -0.0018(5) 0.0015(5) -0.0019(5)
C14 0.0177(7) 0.0142(6) 0.0175(7) -0.0015(5) 0.0013(5) -0.0021(5)
C18 0.0219(7) 0.0132(6) 0.0146(6) -0.0024(5) 0.0033(5) 0.0000(5)
C19 0.0209(7) 0.0221(7) 0.0089(6) -0.0014(5) 0.0027(5) 0.0015(6)
C13 0.0159(7) 0.0231(7) 0.0222(7) 0.0003(6) 0.0056(5) 0.0011(5)
C16 0.0155(6) 0.0250(7) 0.0173(7) 0.0045(5) 0.0017(5) 0.0054(6)
C20 0.0238(7) 0.0235(7) 0.0123(6) -0.0019(5) 0.0020(5) 0.0003(6)
C24 0.0250(7) 0.0263(7) 0.0141(6) 0.0027(6) 0.0054(5) 0.0014(6)
C23 0.0255(8) 0.0373(8) 0.0155(7) 0.0071(6) 0.0029(6) 0.0090(6)
C15 0.0247(7) 0.0328(8) 0.0188(7) 0.0029(6) 0.0084(6) -0.0011(6)
C22 0.0195(7) 0.0476(9) 0.0128(6) -0.0025(6) 0.0001(5) 0.0047(7)
C21 0.0225(7) 0.0350(8) 0.0160(7) -0.0062(6) 0.0027(5) -0.0059(6)
C17 0.0177(7) 0.0511(10) 0.0247(8) -0.0097(7) -0.0027(6) 0.0020(7)

loop_
_atom_type_symbol
_atom_type_description
_atom_type_scat_dispersion_real
_atom_type_scat_dispersion_imag
_atom_type_scat_source
C C 0.0033 0.0016 'International Tables Vol C Tables 4.2.6.8 and 6.1.1.4'
H H 0.0000 0.0000 'International Tables Vol C Tables 4.2.6.8 and 6.1.1.4'
N N 0.0061 0.0033 'International Tables Vol C Tables 4.2.6.8 and 6.1.1.4'
O O 0.0106 0.0060 'International Tables Vol C Tables 4.2.6.8 and 6.1.1.4'

loop_
_geom_angle_atom_site_label_1
_geom_angle_atom_site_label_2
_geom_angle_atom_site_label_3
_geom_angle
C14 O2 C15 114.51(10)
C12 N2 C9 105.39(11)
C12 N2 C11 131.12(11)
C9 N2 C11 123.48(11)
C8 N1 C1 107.63(10)
C8 N1 C16 128.03(11)
C1 N1 C16 124.34(10)
C9 N3 C13 103.71(11)
C7 C10 H10 119.3
C11 C10 H10 119.3
C11 C10 C7 121.42(12)
C5 C6 C7 135.02(12)
C5 C6 C1 118.95(12)
C1 C6 C7 106.03(11)
C6 C5 H5 120.5
C4 C5 C6 119.04(12)
C4 C5 H5 120.5
C10 C7 C6 133.71(12)
C8 C7 C10 119.83(12)
C8 C7 C6 106.45(11)
C1 C2 H2 121.1
C3 C2 H2 121.1
C3 C2 C1 117.74(12)
C5 C4 H4 119.4
C5 C4 C3 121.18(12)
C3 C4 H4 119.4
N1 C8 C7 110.69(11)
N1 C8 C9 128.62(12)
C7 C8 C9 120.69(12)
N1 C1 C6 109.21(11)
C2 C1 N1 128.44(11)
C2 C1 C6 122.35(12)
N2 C12 H12 127.2
C13 C12 N2 105.57(12)
C13 C12 H12 127.2
N2 C9 C8 116.75(11)
N3 C9 N2 112.45(11)
N3 C9 C8 130.80(12)
N2 C11 C18 119.08(11)
C10 C11 N2 117.76(11)
C10 C11 C18 123.07(12)
C2 C3 C4 120.74(12)
C2 C3 C14 116.46(11)
C4 C3 C14 122.80(12)
O2 C14 C3 113.01(11)
O1 C14 O2 123.16(12)
O1 C14 C3 123.84(12)
O3 C18 C11 122.57(12)
O3 C18 C19 118.82(11)
C11 C18 C19 118.59(11)
C20 C19 C18 123.10(12)
C20 C19 C24 119.17(12)
C24 C19 C18 117.58(12)
N3 C13 H13 123.6
C12 C13 N3 112.88(12)
C12 C13 H13 123.6
N1 C16 H16A 109.2
N1 C16 H16B 109.2
N1 C16 C17 111.85(11)
H16A C16 H16B 107.9
C17 C16 H16A 109.2
C17 C16 H16B 109.2
C19 C20 H20 119.9
C21 C20 C19 120.28(13)
C21 C20 H20 119.9
C19 C24 H24 119.9
C23 C24 C19 120.28(13)
C23 C24 H24 119.9
C24 C23 H23 119.9
C24 C23 C22 120.29(13)
C22 C23 H23 119.9
O2 C15 H15A 109.5
O2 C15 H15B 109.5
O2 C15 H15C 109.5
H15A C15 H15B 109.5
H15A C15 H15C 109.5
H15B C15 H15C 109.5
C23 C22 H22 120.1
C23 C22 C21 119.72(13)
C21 C22 H22 120.1
C20 C21 H21 119.9
C22 C21 C20 120.25(14)
C22 C21 H21 119.9
C16 C17 H17A 109.5
C16 C17 H17B 109.5
C16 C17 H17C 109.5
H17A C17 H17B 109.5
H17A C17 H17C 109.5
H17B C17 H17C 109.5

loop_
_geom_bond_atom_site_label_1
_geom_bond_atom_site_label_2
_geom_bond_distance
O2 C14 1.3340(16)
O2 C15 1.4406(16)
O1 C14 1.2126(16)
O3 C18 1.2212(16)
N2 C12 1.3740(17)
N2 C9 1.3989(17)
N2 C11 1.4039(17)
N1 C8 1.3657(16)
N1 C1 1.3857(16)
N1 C16 1.4575(16)
N3 C9 1.3195(17)
N3 C13 1.3639(17)
C10 H10 0.9300
C10 C7 1.4075(18)
C10 C11 1.3641(18)
C6 C5 1.3913(18)
C6 C7 1.4368(17)
C6 C1 1.4131(18)
C5 H5 0.9300
C5 C4 1.3757(18)
C7 C8 1.3902(18)
C2 H2 0.9300
C2 C1 1.3810(18)
C2 C3 1.3810(18)
C4 H4 0.9300
C4 C3 1.4078(18)
C8 C9 1.4124(18)
C12 H12 0.9300
C12 C13 1.3600(19)
C11 C18 1.4742(18)
C3 C14 1.4845(18)
C18 C19 1.4950(18)
C19 C20 1.3876(19)
C19 C24 1.3928(19)
C13 H13 0.9300
C16 H16A 0.9700
C16 H16B 0.9700
C16 C17 1.509(2)
C20 H20 0.9300
C20 C21 1.384(2)
C24 H24 0.9300
C24 C23 1.381(2)
C23 H23 0.9300
C23 C22 1.382(2)
C15 H15A 0.9600
C15 H15B 0.9600
C15 H15C 0.9600
C22 H22 0.9300
C22 C21 1.383(2)
C21 H21 0.9300
C17 H17A 0.9600
C17 H17B 0.9600
C17 H17C 0.9600

loop_
_geom_torsion_atom_site_label_1
_geom_torsion_atom_site_label_2
_geom_torsion_atom_site_label_3
_geom_torsion_atom_site_label_4
_geom_torsion
O3 C18 C19 C20 -134.35(13)
O3 C18 C19 C24 41.04(17)
N2 C12 C13 N3 0.23(15)
N2 C11 C18 O3 12.07(19)
N2 C11 C18 C19 -169.61(11)
N1 C8 C9 N2 -178.47(11)
N1 C8 C9 N3 1.7(2)
C10 C7 C8 N1 179.10(11)
C10 C7 C8 C9 -1.73(18)
C10 C11 C18 O3 -164.38(12)
C10 C11 C18 C19 13.94(18)
C6 C5 C4 C3 0.09(19)
C6 C7 C8 N1 -0.20(14)
C6 C7 C8 C9 178.96(11)
C5 C6 C7 C10 0.7(3)
C5 C6 C7 C8 179.90(13)
C5 C6 C1 N1 -179.71(11)
C5 C6 C1 C2 -0.01(18)
C5 C4 C3 C2 -0.17(19)
C5 C4 C3 C14 179.79(11)
C7 C10 C11 N2 2.18(18)
C7 C10 C11 C18 178.67(11)
C7 C6 C5 C4 -179.92(13)
C7 C6 C1 N1 0.23(13)
C7 C6 C1 C2 179.93(11)
C7 C8 C9 N2 2.53(17)
C7 C8 C9 N3 -177.30(12)
C2 C3 C14 O2 -173.04(11)
C2 C3 C14 O1 7.15(18)
C4 C3 C14 O2 7.00(17)
C4 C3 C14 O1 -172.82(12)
C8 N1 C1 C6 -0.36(13)
C8 N1 C1 C2 179.97(12)
C8 N1 C16 C17 -99.19(15)
C1 N1 C8 C7 0.35(14)
C1 N1 C8 C9 -178.73(12)
C1 N1 C16 C17 81.98(15)
C1 C6 C5 C4 0.00(18)
C1 C6 C7 C10 -179.18(13)
C1 C6 C7 C8 -0.02(13)
C1 C2 C3 C4 0.16(18)
C1 C2 C3 C14 -179.81(11)
C12 N2 C9 N3 -0.07(14)
C12 N2 C9 C8 -179.94(11)
C12 N2 C11 C10 177.30(12)
C12 N2 C11 C18 0.66(19)
C9 N2 C12 C13 -0.09(13)
C9 N2 C11 C10 -1.29(17)
C9 N2 C11 C18 -177.93(11)
C9 N3 C13 C12 -0.27(15)
C11 N2 C12 C13 -178.87(12)
C11 N2 C9 N3 178.82(11)
C11 N2 C9 C8 -1.04(17)
C11 C10 C7 C6 178.35(13)
C11 C10 C7 C8 -0.72(18)
C11 C18 C19 C20 47.26(17)
C11 C18 C19 C24 -137.35(12)
C3 C2 C1 N1 179.57(12)
C3 C2 C1 C6 -0.07(18)
C18 C19 C20 C21 176.29(12)
C18 C19 C24 C23 -177.34(12)
C19 C20 C21 C22 0.35(19)
C19 C24 C23 C22 1.2(2)
C13 N3 C9 N2 0.20(14)
C13 N3 C9 C8 -179.96(13)
C16 N1 C8 C7 -178.64(11)
C16 N1 C8 C9 2.3(2)
C16 N1 C1 C6 178.68(11)
C16 N1 C1 C2 -1.0(2)
C20 C19 C24 C23 -1.76(19)
C24 C19 C20 C21 0.97(18)
C24 C23 C22 C21 0.1(2)
C23 C22 C21 C20 -0.9(2)
C15 O2 C14 O1 -2.75(18)
C15 O2 C14 C3 177.43(11)
